data_7045297
loop_
_publ_author_name
'Ben Kiran, Ahmad'
'Mocanu, Teodora'
'P\"ollnitz, Alp\'ar'
'Shova, Sergiu'
'Andruh, Marius'
'Silvestru, Cristian'

_publ_section_title
;
 Triphenylbismuth(v) di[(iso)nicotinates] - transmetallation agents or
 divergent organometalloligands? First organobismuth(v)-based silver(i)
 coordination polymers.
;
_journal_issue 8
_journal_name_full 'Dalton transactions (Cambridge, England : 2003)'
_journal_page_first 2531
_journal_page_last 2542
_journal_paper_doi 10.1039/c7dt04516f
_journal_volume 47
_journal_year 2018
_chemical_formula_moiety 'C9 H13 N O2 Sn'
_chemical_formula_sum 'C9 H13 N O2 Sn'
_chemical_formula_weight 285.89
_space_group_crystal_system monoclinic
_space_group_IT_number 15
_space_group_name_Hall '-C 2yc'
_space_group_name_H-M_alt 'C 1 2/c 1'
_symmetry_space_group_name_Hall '-C 2yc'
_symmetry_space_group_name_H-M 'C 1 2/c 1'
_atom_sites_solution_hydrogens geom
_audit_creation_method SHELXL-2016/4
_audit_update_record
;
2017-11-14 deposited with the CCDC.
2018-01-15 downloaded from the CCDC.
;
_cell_angle_alpha 90
_cell_angle_beta 124.647(5)
_cell_angle_gamma 90
_cell_formula_units_Z 8
_cell_length_a 24.937(10)
_cell_length_b 7.100(3)
_cell_length_c 15.414(6)
_cell_measurement_reflns_used 5047
_cell_measurement_temperature 294(2)
_cell_measurement_theta_max 27.71
_cell_measurement_theta_min 2.65
_cell_volume 2245.1(16)
_computing_cell_refinement 'Bruker SMART'
_computing_data_collection 'Bruker SMART'
_computing_data_reduction 'Bruker SAINT'
_computing_molecular_graphics
;Brandenburg, K. [or Brandenburg, K. & Putz, H., or Brandenburg, K. & Berndt,
 M.] (1999). DIAMOND. Crystal Impact GbR, Bonn, Germany.
;
_computing_publication_material
; Allen, F. H., Johnson, O., Shields, G. P., Smith, B. R. & Towler, M. (2004).
 J. Appl. Cryst. 37, 335-338.
;
_computing_structure_refinement 'SHELXL-2016/4 (Sheldrick, 2016)'
_computing_structure_solution 'Bruker SHELXTL'
_diffrn_ambient_temperature 294(2)
_diffrn_measured_fraction_theta_full 0.996
_diffrn_measured_fraction_theta_max 0.996
_diffrn_measurement_device_type 'CCD area detector'
_diffrn_measurement_method 'phi and omega scans'
_diffrn_radiation_monochromator graphite
_diffrn_radiation_source 'sealed tube'
_diffrn_radiation_type MoK\a
_diffrn_radiation_wavelength 0.71073
_diffrn_reflns_av_R_equivalents 0.0324
_diffrn_reflns_av_unetI/netI 0.0259
_diffrn_reflns_Laue_measured_fraction_full 0.996
_diffrn_reflns_Laue_measured_fraction_max 0.996
_diffrn_reflns_limit_h_max 30
_diffrn_reflns_limit_h_min -30
_diffrn_reflns_limit_k_max 8
_diffrn_reflns_limit_k_min -8
_diffrn_reflns_limit_l_max 19
_diffrn_reflns_limit_l_min -19
_diffrn_reflns_number 11208
_diffrn_reflns_point_group_measured_fraction_full 0.996
_diffrn_reflns_point_group_measured_fraction_max 0.996
_diffrn_reflns_theta_full 25.242
_diffrn_reflns_theta_max 26.372
_diffrn_reflns_theta_min 1.985
_exptl_absorpt_coefficient_mu 2.247
_exptl_absorpt_correction_T_max 1
_exptl_absorpt_correction_T_min 0.490
_exptl_absorpt_correction_type multi-scan
_exptl_absorpt_process_details
; SADABS - V2.03 (Bruker 2001)was used for 
absorption  correction. 
;
_exptl_crystal_colour colourless
_exptl_crystal_density_diffrn 1.692
_exptl_crystal_description block
_exptl_crystal_F_000 1120
_exptl_crystal_size_max 0.370
_exptl_crystal_size_mid 0.280
_exptl_crystal_size_min 0.230
_refine_diff_density_max 0.324
_refine_diff_density_min -0.450
_refine_diff_density_rms 0.087
_refine_ls_extinction_coef 0.00343(17)
_refine_ls_extinction_expression Fc^*^=kFc[1+0.001xFc^2^\l^3^/sin(2\q)]^-1/4^
_refine_ls_extinction_method 'SHELXL-2016/4 (Sheldrick 2016)'
_refine_ls_goodness_of_fit_ref 1.111
_refine_ls_hydrogen_treatment constr
_refine_ls_matrix_type full
_refine_ls_number_parameters 119
_refine_ls_number_reflns 2282
_refine_ls_number_restraints 0
_refine_ls_restrained_S_all 1.111
_refine_ls_R_factor_all 0.0298
_refine_ls_R_factor_gt 0.0266
_refine_ls_shift/su_max 0.001
_refine_ls_shift/su_mean 0.000
_refine_ls_structure_factor_coef Fsqd
_refine_ls_weighting_details 'w=1/[\s^2^(Fo^2^)+(0.0280P)^2^+2.1749P] where P=(Fo^2^+2Fc^2^)/3'
_refine_ls_weighting_scheme calc
_refine_ls_wR_factor_gt 0.0619
_refine_ls_wR_factor_ref 0.0634
_reflns_Friedel_coverage 0.000
_reflns_number_gt 2122
_reflns_number_total 2282
_reflns_threshold_expression 'I > 2\s(I)'
_cod_data_source_file c7dt04516f2.cif
_cod_data_source_block shelx
_cod_depositor_comments 'Adding full bibliography for 7045295--7045303.cif.'
_cod_original_cell_volume 2245.2(16)
_cod_database_code 7045297
_shelx_shelxl_version_number 2016/4
_shelx_space_group_comment
;
The symmetry employed for this shelxl refinement is uniquely defined
by the following loop, which should always be used as a source of
symmetry information in preference to the above space-group names.
They are only intended as comments.
;
_shelx_estimated_absorpt_t_min 0.490
_shelx_estimated_absorpt_t_max 0.626

loop_
_space_group_symop_operation_xyz
'x, y, z'
'-x, y, -z+1/2'
'x+1/2, y+1/2, z'
'-x+1/2, y+1/2, -z+1/2'
'-x, -y, -z'
'x, -y, z-1/2'
'-x+1/2, -y+1/2, -z'
'x+1/2, -y+1/2, z-1/2'

loop_
_atom_site_label
_atom_site_type_symbol
_atom_site_fract_x
_atom_site_fract_y
_atom_site_fract_z
_atom_site_U_iso_or_equiv
_atom_site_adp_type
_atom_site_occupancy
_atom_site_site_symmetry_order
_atom_site_calc_flag
_atom_site_refinement_flags_posn
_atom_site_refinement_flags_adp
C7 C 0.19614(19) -0.3073(6) 0.2482(3) 0.0649(10) Uani 1 1 d . .
H7A H 0.241790 -0.278600 0.293753 0.097 Uiso 1 1 calc R U
H7B H 0.187597 -0.423491 0.270125 0.097 Uiso 1 1 calc R U
H7C H 0.183667 -0.319326 0.176990 0.097 Uiso 1 1 calc R U
C9 C 0.2012(2) 0.0969(5) 0.3848(3) 0.0625(10) Uani 1 1 d . .
H9C H 0.174467 0.193704 0.385389 0.094 Uiso 1 1 calc R U
H9A H 0.222503 0.027677 0.449770 0.094 Uiso 1 1 calc R U
H9B H 0.233301 0.153330 0.377318 0.094 Uiso 1 1 calc R U
C8 C 0.03894(19) -0.1015(6) 0.1667(3) 0.0717(12) Uani 1 1 d . .
H8C H 0.022377 0.008769 0.179957 0.108 Uiso 1 1 calc R U
H8B H 0.021896 -0.107539 0.093068 0.108 Uiso 1 1 calc R U
H8A H 0.025826 -0.211704 0.186203 0.108 Uiso 1 1 calc R U
C2 C 0.10944(15) 0.3202(5) 0.0169(2) 0.0442(7) Uani 1 1 d . .
C6 C 0.08085(19) 0.4931(5) -0.0215(3) 0.0573(9) Uani 1 1 d . .
H6 H 0.063798 0.559098 0.009770 0.069 Uiso 1 1 calc R U
C5 C 0.0777(2) 0.5679(5) -0.1068(3) 0.0647(10) Uani 1 1 d . .
H5 H 0.058780 0.685153 -0.133516 0.078 Uiso 1 1 calc R U
C4 C 0.1029(2) 0.4668(5) -0.1517(3) 0.0592(9) Uani 1 1 d . .
H4 H 0.101055 0.518910 -0.208758 0.071 Uiso 1 1 calc R U
C3 C 0.13376(15) 0.2275(5) -0.0332(2) 0.0448(7) Uani 1 1 d . .
H3 H 0.153691 0.111052 -0.007079 0.054 Uiso 1 1 calc R U
C1 C 0.11215(17) 0.2294(5) 0.1078(3) 0.0506(8) Uani 1 1 d . .
N1 N 0.12995(14) 0.2971(4) -0.1172(2) 0.0487(7) Uani 1 1 d . .
O1 O 0.14187(12) 0.0692(3) 0.13693(19) 0.0536(6) Uani 1 1 d . .
O2 O 0.08585(15) 0.3073(4) 0.1449(2) 0.0715(8) Uani 1 1 d . .
SN1 Sn 0.14194(2) -0.08837(3) 0.25664(2) 0.04093(11) Uani 1 1 d . .

loop_
_atom_site_aniso_label
_atom_site_aniso_U_11
_atom_site_aniso_U_22
_atom_site_aniso_U_33
_atom_site_aniso_U_23
_atom_site_aniso_U_13
_atom_site_aniso_U_12
C7 0.067(2) 0.069(2) 0.070(2) -0.013(2) 0.045(2) 0.0027(19)
C9 0.071(3) 0.068(2) 0.046(2) -0.0139(16) 0.0324(19) -0.0177(18)
C8 0.046(2) 0.101(3) 0.062(2) 0.019(2) 0.0265(19) -0.0086(19)
C2 0.0487(18) 0.0506(18) 0.0367(16) -0.0086(14) 0.0263(14) -0.0127(14)
C6 0.070(2) 0.055(2) 0.055(2) -0.0097(17) 0.0404(19) -0.0052(19)
C5 0.091(3) 0.048(2) 0.060(2) 0.0025(17) 0.047(2) 0.0038(18)
C4 0.085(3) 0.055(2) 0.0452(19) 0.0028(16) 0.041(2) -0.0056(19)
C3 0.0532(18) 0.0475(17) 0.0377(16) 0.0001(13) 0.0282(15) -0.0048(14)
C1 0.057(2) 0.060(2) 0.0427(17) -0.0137(16) 0.0333(16) -0.0179(17)
N1 0.0618(17) 0.0541(17) 0.0395(14) 0.0028(12) 0.0343(14) -0.0015(13)
O1 0.0588(15) 0.0691(17) 0.0453(13) 0.0040(11) 0.0370(12) -0.0033(12)
O2 0.109(2) 0.0720(18) 0.0696(17) -0.0091(14) 0.0723(18) -0.0041(16)
SN1 0.04060(15) 0.05395(17) 0.03170(14) -0.00542(9) 0.02261(11) -0.00438(9)

loop_
_atom_type_symbol
_atom_type_description
_atom_type_scat_dispersion_real
_atom_type_scat_dispersion_imag
_atom_type_scat_source
C C 0.0033 0.0016 'International Tables Vol C Tables 4.2.6.8 and 6.1.1.4'
H H 0.0000 0.0000 'International Tables Vol C Tables 4.2.6.8 and 6.1.1.4'
N N 0.0061 0.0033 'International Tables Vol C Tables 4.2.6.8 and 6.1.1.4'
O O 0.0106 0.0060 'International Tables Vol C Tables 4.2.6.8 and 6.1.1.4'
Sn Sn -0.6537 1.4246 'International Tables Vol C Tables 4.2.6.8 and 6.1.1.4'

loop_
_geom_angle_atom_site_label_1
_geom_angle_atom_site_label_2
_geom_angle_atom_site_label_3
_geom_angle
_geom_angle_site_symmetry_3
C6 C2 C3 117.9(3) .
C6 C2 C1 121.4(3) .
C3 C2 C1 120.7(3) .
C2 C6 C5 119.3(3) .
C4 C5 C6 119.1(3) .
N1 C4 C5 122.9(3) .
N1 C3 C2 123.3(3) .
O2 C1 O1 126.2(3) .
O2 C1 C2 119.3(3) .
O1 C1 C2 114.5(3) .
C4 N1 C3 117.5(3) .
C4 N1 SN1 117.7(2) 6
C3 N1 SN1 122.6(2) 6
C1 O1 SN1 118.4(2) .
C7 SN1 C8 120.53(17) .
C7 SN1 C9 112.51(16) .
C8 SN1 C9 125.50(17) .
C7 SN1 O1 91.06(13) .
C8 SN1 O1 92.97(13) .
C9 SN1 O1 97.86(13) .
C7 SN1 N1 88.62(13) 6_556
C8 SN1 N1 81.48(12) 6_556
C9 SN1 N1 88.41(13) 6_556
O1 SN1 N1 173.34(9) 6_556

loop_
_geom_bond_atom_site_label_1
_geom_bond_atom_site_label_2
_geom_bond_distance
_geom_bond_site_symmetry_2
C7 SN1 2.112(4) .
C9 SN1 2.121(3) .
C8 SN1 2.116(4) .
C2 C6 1.373(5) .
C2 C3 1.390(4) .
C2 C1 1.508(4) .
C6 C5 1.378(5) .
C5 C4 1.373(5) .
C4 N1 1.335(5) .
C3 N1 1.338(4) .
C1 O2 1.221(4) .
C1 O1 1.291(4) .
N1 SN1 2.593(3) 6
O1 SN1 2.157(2) .
SN1 N1 2.594(3) 6_556
